data_2023507
loop_
_publ_author_name
'O'Connor, Molly A.'
'Pavlishchuk, Anna V.'
'Butcher, Raymond J.'
'Pavlishchuk, Vitaly V.'
'Addison, Anthony W.'

_publ_section_title
;
 Some thioether-ketones and their related derivatives
;
_journal_issue 6
_journal_name_full 'Acta Crystallographica Section E Crystallographic Communications'
_journal_paper_doi 10.1107/S2056989025004037
_journal_volume 81
_journal_year 2025
_chemical_formula_iupac 'C16 H14 O2 S'
_chemical_formula_moiety 'C16 H14 O2 S'
_chemical_formula_sum 'C16 H14 O2 S'
_chemical_formula_weight 270.33
_chemical_name_common
;
Mtdp, 1,5-diphenyl-3-thiapentane-1,5-dione
;
_chemical_name_systematic
;
2-[(2-Oxo-2-phenylethyl)sulfanyl]-1-phenylethan-1-one
;
_space_group_crystal_system monoclinic
_space_group_IT_number 15
_space_group_name_Hall '-I 2ya'
_space_group_name_H-M_alt 'I 1 2/a 1'
_atom_sites_solution_hydrogens geom
_atom_sites_solution_primary dual
_atom_sites_solution_secondary difmap
_audit_creation_method SHELXL-2019/3
_cell_angle_alpha 90
_cell_angle_beta 93.167(2)
_cell_angle_gamma 90
_cell_formula_units_Z 4
_cell_length_a 13.1307(3)
_cell_length_b 5.09450(10)
_cell_length_c 19.2847(5)
_cell_measurement_reflns_used 4447
_cell_measurement_temperature 100(2)
_cell_measurement_theta_max 78.4470
_cell_measurement_theta_min 3.9590
_cell_volume 1288.07(5)
_computing_cell_refinement
;
CrysAlisPro 1.171.42.73a (Rigaku OD, 2022)
;
_computing_data_collection
;
CrysAlisPro 1.171.42.73a (Rigaku OD, 2022)
;
_computing_data_reduction
;
CrysAlisPro 1.171.42.73a (Rigaku OD, 2022)
;
_computing_molecular_graphics
;
SHELXTL (Sheldrick, 2008)
;
_computing_publication_material
;
SHELXTL (Sheldrick, 2008)
;
_computing_structure_refinement
;
<i>SHELXL2019/2</i> (Sheldrick, 2015b)
;
_computing_structure_solution
;
<i>SHELXT</i> (Sheldrick, 2015a)
;
_diffrn_ambient_temperature 100(2)
_diffrn_detector_area_resol_mean 10.0000
_diffrn_measured_fraction_theta_full 0.997
_diffrn_measured_fraction_theta_max 0.946
_diffrn_measurement_device_type 'XtaLAB Synergy, Dualflex, HyPix'
_diffrn_measurement_method '\w scans'
_diffrn_radiation_type CuK\a
_diffrn_radiation_wavelength 1.54184
_diffrn_reflns_av_R_equivalents 0.0401
_diffrn_reflns_av_unetI/netI 0.0293
_diffrn_reflns_limit_h_max 16
_diffrn_reflns_limit_h_min -16
_diffrn_reflns_limit_k_max 6
_diffrn_reflns_limit_k_min -3
_diffrn_reflns_limit_l_max 23
_diffrn_reflns_limit_l_min -23
_diffrn_reflns_number 6439
_diffrn_reflns_theta_full 67.684
_diffrn_reflns_theta_max 78.661
_diffrn_reflns_theta_min 4.593
_diffrn_source 'micro-focus sealed X-ray tube'
_exptl_absorpt_coefficient_mu 2.182
_exptl_absorpt_correction_T_max 1.00000
_exptl_absorpt_correction_T_min 0.51984
_exptl_absorpt_correction_type multi-scan
_exptl_absorpt_process_details
;
(CrysAlisPro; Rigaku OD, 2022)
;
_exptl_crystal_colour colorless
_exptl_crystal_density_diffrn 1.394
_exptl_crystal_description needle
_exptl_crystal_F_000 568
_exptl_crystal_size_max 0.29
_exptl_crystal_size_mid 0.10
_exptl_crystal_size_min 0.08
_refine_diff_density_max 0.310
_refine_diff_density_min -0.264
_refine_ls_extinction_method none
_refine_ls_goodness_of_fit_ref 1.097
_refine_ls_hydrogen_treatment constr
_refine_ls_matrix_type full
_refine_ls_number_parameters 87
_refine_ls_number_reflns 1325
_refine_ls_number_restraints 0
_refine_ls_restrained_S_all 1.097
_refine_ls_R_factor_all 0.0377
_refine_ls_R_factor_gt 0.0312
_refine_ls_shift/su_max 0.000
_refine_ls_shift/su_mean 0.000
_refine_ls_structure_factor_coef Fsqd
_refine_ls_weighting_details 'w=1/[\s^2^(Fo^2^)+(0.0391P)^2^+1.2120P] where P=(Fo^2^+2Fc^2^)/3'
_refine_ls_weighting_scheme calc
_refine_ls_wR_factor_gt 0.0797
_refine_ls_wR_factor_ref 0.0836
_reflns_number_gt 1253
_reflns_number_total 1325
_reflns_threshold_expression 'I > 2\s(I)'
_cod_data_source_file jy2055.cif
_cod_data_source_block Mtdp
_cod_original_sg_symbol_H-M 'I 2/a'
_cod_database_code 2023507
_shelx_space_group_comment
;
The symmetry employed for this shelxl refinement is uniquely defined
by the following loop, which should always be used as a source of
symmetry information in preference to the above space-group names.
They are only intended as comments.
;

loop_
_space_group_symop_operation_xyz
'x, y, z'
'-x+1/2, y, -z'
'x+1/2, y+1/2, z+1/2'
'-x+1, y+1/2, -z+1/2'
'-x, -y, -z'
'x-1/2, -y, z'
'-x+1/2, -y+1/2, -z+1/2'
'x, -y+1/2, z+1/2'

loop_
_atom_site_type_symbol
_atom_site_label
_atom_site_fract_x
_atom_site_fract_y
_atom_site_fract_z
_atom_site_U_iso_or_equiv
_atom_site_adp_type
_atom_site_calc_flag
_atom_site_occupancy
_atom_site_disorder_assembly
_atom_site_disorder_group
S S1 0.250000 0.17578(8) 0.500000 0.01674(15) Uani d 1 . .
O O1 0.20435(7) 0.54273(19) 0.37979(5) 0.0200(2) Uani d 1 . .
C C1 0.36196(10) 0.7651(3) 0.37252(6) 0.0147(3) Uani d 1 . .
C C2 0.46477(10) 0.7866(3) 0.39467(7) 0.0179(3) Uani d 1 . .
H H2A 0.492916 0.669275 0.428895 0.022 Uiso calc 1 . .
C C3 0.52617(10) 0.9778(3) 0.36713(7) 0.0199(3) Uani d 1 . .
H H3A 0.595891 0.991681 0.382674 0.024 Uiso calc 1 . .
C C4 0.48543(11) 1.1487(3) 0.31683(7) 0.0195(3) Uani d 1 . .
H H4A 0.527110 1.281084 0.298368 0.023 Uiso calc 1 . .
C C5 0.38376(11) 1.1265(3) 0.29345(7) 0.0191(3) Uani d 1 . .
H H5A 0.356418 1.241683 0.258425 0.023 Uiso calc 1 . .
C C6 0.32204(10) 0.9363(3) 0.32117(6) 0.0163(3) Uani d 1 . .
H H6A 0.252497 0.922447 0.305220 0.020 Uiso calc 1 . .
C C7 0.29217(10) 0.5669(2) 0.40208(6) 0.0149(3) Uani d 1 . .
C C8 0.33651(10) 0.4024(3) 0.46252(7) 0.0159(3) Uani d 1 . .
H H8C 0.363100 0.522934 0.499495 0.019 Uiso calc 1 . .
H H8A 0.395163 0.301749 0.446311 0.019 Uiso calc 1 . .

loop_
_atom_site_aniso_label
_atom_site_aniso_U_11
_atom_site_aniso_U_22
_atom_site_aniso_U_33
_atom_site_aniso_U_12
_atom_site_aniso_U_13
_atom_site_aniso_U_23
S1 0.0217(3) 0.0119(2) 0.0168(2) 0.000 0.00301(17) 0.000
O1 0.0170(5) 0.0213(5) 0.0211(5) -0.0015(4) -0.0028(4) 0.0021(4)
C1 0.0171(6) 0.0137(6) 0.0132(6) 0.0016(5) 0.0013(5) -0.0018(5)
C2 0.0187(7) 0.0172(6) 0.0177(7) 0.0011(5) -0.0005(5) 0.0022(5)
C3 0.0167(6) 0.0212(7) 0.0219(7) -0.0005(5) 0.0011(5) -0.0013(5)
C4 0.0233(7) 0.0168(6) 0.0189(7) -0.0007(5) 0.0070(5) -0.0001(5)
C5 0.0236(7) 0.0179(6) 0.0161(6) 0.0046(5) 0.0029(5) 0.0026(5)
C6 0.0180(6) 0.0165(6) 0.0142(6) 0.0032(5) 0.0002(5) -0.0011(5)
C7 0.0177(6) 0.0137(6) 0.0134(6) 0.0022(5) 0.0009(5) -0.0021(5)
C8 0.0163(6) 0.0161(6) 0.0151(6) 0.0007(5) 0.0006(5) 0.0011(5)

loop_
_atom_type_symbol
_atom_type_description
_atom_type_scat_dispersion_real
_atom_type_scat_dispersion_imag
_atom_type_scat_source
C C 0.0181 0.0091 'International Tables Vol C Tables 4.2.6.8 and 6.1.1.4'
H H 0.0000 0.0000 'International Tables Vol C Tables 4.2.6.8 and 6.1.1.4'
O O 0.0492 0.0322 'International Tables Vol C Tables 4.2.6.8 and 6.1.1.4'
S S 0.3331 0.5567 'International Tables Vol C Tables 4.2.6.8 and 6.1.1.4'

loop_
_geom_angle_atom_site_label_1
_geom_angle_atom_site_label_2
_geom_angle_atom_site_label_3
_geom_angle_site_symmetry_1
_geom_angle_site_symmetry_3
_geom_angle
_geom_angle_publ_flag
C8 S1 C8 . 2_556 100.17(9) yes
C2 C1 C6 . . 119.01(12) yes
C2 C1 C7 . . 122.52(12) yes
C6 C1 C7 . . 118.46(11) yes
C3 C2 C1 . . 120.64(12) yes
C3 C2 H2A . . 119.7 ?
C1 C2 H2A . . 119.7 ?
C4 C3 C2 . . 119.84(12) yes
C4 C3 H3A . . 120.1 ?
C2 C3 H3A . . 120.1 ?
C3 C4 C5 . . 120.11(13) yes
C3 C4 H4A . . 119.9 ?
C5 C4 H4A . . 119.9 ?
C6 C5 C4 . . 120.15(12) yes
C6 C5 H5A . . 119.9 ?
C4 C5 H5A . . 119.9 ?
C5 C6 C1 . . 120.23(12) ?
C5 C6 H6A . . 119.9 ?
C1 C6 H6A . . 119.9 ?
O1 C7 C1 . . 121.50(11) yes
O1 C7 C8 . . 122.01(12) yes
C1 C7 C8 . . 116.48(11) yes
C7 C8 S1 . . 115.90(9) yes
C7 C8 H8C . . 108.3 ?
S1 C8 H8C . . 108.3 ?
C7 C8 H8A . . 108.3 ?
S1 C8 H8A . . 108.3 ?
H8C C8 H8A . . 107.4 ?

loop_
_geom_bond_atom_site_label_1
_geom_bond_atom_site_label_2
_geom_bond_site_symmetry_2
_geom_bond_distance
_geom_bond_publ_flag
S1 C8 . 1.7989(13) yes
S1 C8 2_556 1.7990(13) yes
O1 C7 . 1.2145(16) yes
C1 C2 . 1.3975(18) yes
C1 C6 . 1.3998(18) yes
C1 C7 . 1.4974(18) yes
C2 C3 . 1.3887(19) yes
C2 H2A . 0.9500 ?
C3 C4 . 1.389(2) yes
C3 H3A . 0.9500 ?
C4 C5 . 1.390(2) yes
C4 H4A . 0.9500 ?
C5 C6 . 1.3889(19) yes
C5 H5A . 0.9500 ?
C6 H6A . 0.9500 ?
C7 C8 . 1.5247(17) yes
C8 H8C . 0.9900 ?
C8 H8A . 0.9900 ?

loop_
_geom_hbond_atom_site_label_D
_geom_hbond_atom_site_label_H
_geom_hbond_atom_site_label_A
_geom_hbond_site_symmetry_A
_geom_hbond_distance_DH
_geom_hbond_distance_HA
_geom_hbond_distance_DA
_geom_hbond_angle_DHA
_geom_hbond_publ_flag
C8 H8C O1 2_556 0.99 2.54 3.1981(16) 123.9 yes

loop_
_geom_torsion_atom_site_label_1
_geom_torsion_atom_site_label_2
_geom_torsion_atom_site_label_3
_geom_torsion_atom_site_label_4
_geom_torsion_site_symmetry_1
_geom_torsion_site_symmetry_2
_geom_torsion_site_symmetry_3
_geom_torsion_site_symmetry_4
_geom_torsion
_geom_torsion_publ_flag
C6 C1 C2 C3 . . . . 1.1(2) ?
C7 C1 C2 C3 . . . . -178.31(12) ?
C1 C2 C3 C4 . . . . -0.3(2) ?
C2 C3 C4 C5 . . . . -0.8(2) ?
C3 C4 C5 C6 . . . . 1.1(2) ?
C4 C5 C6 C1 . . . . -0.3(2) ?
C2 C1 C6 C5 . . . . -0.78(19) ?
C7 C1 C6 C5 . . . . 178.68(11) ?
C2 C1 C7 O1 . . . . -176.36(12) ?
C6 C1 C7 O1 . . . . 4.20(19) ?
C2 C1 C7 C8 . . . . 5.03(18) ?
C6 C1 C7 C8 . . . . -174.42(11) ?
O1 C7 C8 S1 . . . . -1.35(17) ?
C1 C7 C8 S1 . . . . 177.26(9) ?
C8 S1 C8 C7 2_556 . . . -67.02(9) ?
